data_4036819
loop_
_publ_author_name
'Tamaki, Airi'
'Kojima, Satoshi'
'Yamamoto, Yohsuke'

_publ_section_title
;
 Examination of Pyridazine as a Possible Scaffold for Nucleophilic
 Catalysis.
;
_journal_issue 19
_journal_name_full 'The Journal of organic chemistry'
_journal_page_first 8710
_journal_page_last 8721
_journal_paper_doi 10.1021/acs.joc.6b00630
_journal_volume 81
_journal_year 2016
_chemical_formula_sum 'C18 H23 Br N4 O'
_chemical_formula_weight 391.31
_space_group_crystal_system triclinic
_space_group_IT_number 2
_space_group_name_Hall '-P 1'
_space_group_name_H-M_alt 'P -1'
_atom_sites_solution_hydrogens geom
_audit_creation_method SHELXL-2014/7
_cell_angle_alpha 61.452(2)
_cell_angle_beta 88.618(3)
_cell_angle_gamma 80.588(3)
_cell_formula_units_Z 6
_cell_length_a 14.289(3)
_cell_length_b 15.287(3)
_cell_length_c 15.562(3)
_cell_measurement_reflns_used 3584
_cell_measurement_temperature 173(2)
_cell_measurement_theta_max 24.08
_cell_measurement_theta_min 2.23
_cell_volume 2940.1(10)
_computing_cell_refinement 'Bruker SAINT'
_computing_data_collection 'Bruker APEX2'
_computing_data_reduction 'Bruker SAINT'
_computing_structure_refinement 'SHELXL-2014/7 (Sheldrick, 2014)'
_diffrn_ambient_temperature 173(2)
_diffrn_measured_fraction_theta_full 0.978
_diffrn_measured_fraction_theta_max 0.974
_diffrn_measurement_device_type 'Bruker APEX-II CCD'
_diffrn_measurement_method '\f and \w scans'
_diffrn_radiation_monochromator 'Bruker Helios multilayered confocal mirror'
_diffrn_radiation_source 'Bruker TXS fine-focus rotating anode'
_diffrn_radiation_type MoK\a
_diffrn_radiation_wavelength 0.71073
_diffrn_reflns_av_R_equivalents 0.0303
_diffrn_reflns_av_unetI/netI 0.0895
_diffrn_reflns_Laue_measured_fraction_full 0.978
_diffrn_reflns_Laue_measured_fraction_max 0.974
_diffrn_reflns_limit_h_max 16
_diffrn_reflns_limit_h_min -17
_diffrn_reflns_limit_k_max 18
_diffrn_reflns_limit_k_min -18
_diffrn_reflns_limit_l_max 16
_diffrn_reflns_limit_l_min -18
_diffrn_reflns_number 14280
_diffrn_reflns_point_group_measured_fraction_full 0.978
_diffrn_reflns_point_group_measured_fraction_max 0.974
_diffrn_reflns_theta_full 25.242
_diffrn_reflns_theta_max 25.413
_diffrn_reflns_theta_min 1.447
_exptl_absorpt_coefficient_mu 2.108
_exptl_absorpt_correction_T_max 0.979
_exptl_absorpt_correction_T_min 0.863
_exptl_absorpt_correction_type multi-scan
_exptl_absorpt_process_details
;
 SADABS (Sheldrick, 2014)
;
_exptl_crystal_colour yellow
_exptl_crystal_density_diffrn 1.326
_exptl_crystal_description plate
_exptl_crystal_F_000 1212
_exptl_crystal_size_max 0.100
_exptl_crystal_size_mid 0.071
_exptl_crystal_size_min 0.010
_refine_diff_density_max 1.540
_refine_diff_density_min -1.049
_refine_diff_density_rms 0.106
_refine_ls_extinction_method none
_refine_ls_goodness_of_fit_ref 1.040
_refine_ls_hydrogen_treatment constr
_refine_ls_matrix_type full
_refine_ls_number_parameters 665
_refine_ls_number_reflns 10554
_refine_ls_number_restraints 0
_refine_ls_restrained_S_all 1.040
_refine_ls_R_factor_all 0.1343
_refine_ls_R_factor_gt 0.0709
_refine_ls_shift/su_max 0.000
_refine_ls_shift/su_mean 0.000
_refine_ls_structure_factor_coef Fsqd
_refine_ls_weighting_details 'w=1/[\s^2^(Fo^2^)+(0.0860P)^2^+8.4728P] where P=(Fo^2^+2Fc^2^)/3'
_refine_ls_weighting_scheme calc
_refine_ls_wR_factor_gt 0.1692
_refine_ls_wR_factor_ref 0.2018
_reflns_Friedel_coverage 0.000
_reflns_number_gt 6418
_reflns_number_total 10554
_reflns_threshold_expression 'I > 2\s(I)'
_cod_data_source_file jo6b00630_si_001.cif
_cod_data_source_block Exp520_a
_cod_original_cell_volume 2940.2(11)
_cod_database_code 4036819
_shelx_shelxl_version_number 2014/7
_shelx_space_group_comment
;
The symmetry employed for this shelxl refinement is uniquely defined
by the following loop, which should always be used as a source of
symmetry information in preference to the above space-group names.
They are only intended as comments.
;
_shelx_estimated_absorpt_t_min 0.817
_shelx_estimated_absorpt_t_max 0.979

loop_
_space_group_symop_operation_xyz
'x, y, z'
'-x, -y, -z'

loop_
_atom_site_label
_atom_site_type_symbol
_atom_site_fract_x
_atom_site_fract_y
_atom_site_fract_z
_atom_site_U_iso_or_equiv
_atom_site_adp_type
_atom_site_occupancy
_atom_site_site_symmetry_order
_atom_site_calc_flag
_atom_site_refinement_flags_posn
_atom_site_refinement_flags_adp
_atom_site_refinement_flags_occupancy
_atom_site_disorder_assembly
_atom_site_disorder_group
N1 N 0.1584(4) 0.4708(4) -0.0384(4) 0.0284(12) Uani 1 1 d . . . . .
Br1 Br 0.05823(5) 0.32908(5) 0.33263(5) 0.0291(2) Uani 0.891(2) 1 d . . P A 1
Br4 Br 0.5199(6) 0.9161(6) 0.1405(6) 0.060(3) Uani 0.109(2) 1 d . . P A 2
O1 O 0.2405(3) 0.6113(3) -0.0310(4) 0.0415(12) Uani 1 1 d . . . . .
C1 C 0.2347(4) 0.4287(5) -0.0664(5) 0.0322(15) Uani 1 1 d . . . . .
H1 H 0.2581 0.4668 -0.1289 0.039 Uiso 1 1 calc R U . . .
Br2 Br 0.27577(6) -0.38082(5) 0.69647(6) 0.0469(2) Uani 1 1 d . . . . .
O2 O 0.2424(3) -0.1015(3) 0.4191(4) 0.0431(12) Uani 1 1 d . . . . .
N2 N 0.3561(4) 0.2860(4) -0.0322(4) 0.0392(14) Uani 1 1 d . . . . .
C2 C 0.2791(4) 0.3317(5) -0.0063(5) 0.0303(15) Uani 1 1 d . . . . .
Br3 Br 0.66938(7) 0.07007(8) 0.98706(7) 0.0725(3) Uani 1 1 d . . . . .
O3 O 0.2589(4) 0.3620(4) 0.6773(4) 0.0469(13) Uani 1 1 d . . . . .
N3 N 0.2772(4) 0.1803(4) 0.1474(4) 0.0427(15) Uani 1 1 d . . . . .
C3 C 0.4123(5) 0.1956(6) 0.0465(6) 0.057(2) Uani 1 1 d . . . . .
H3A H 0.4520 0.2156 0.0832 0.068 Uiso 1 1 calc R U . . .
H3B H 0.4553 0.1600 0.0180 0.068 Uiso 1 1 calc R U . . .
N4 N 0.1240(4) 0.4272(4) 0.0499(4) 0.0346(13) Uani 1 1 d . . . . .
C4 C 0.3517(6) 0.1263(5) 0.1147(6) 0.053(2) Uani 1 1 d . . . . .
H4A H 0.3218 0.0953 0.0817 0.063 Uiso 1 1 calc R U . . .
H4B H 0.3914 0.0714 0.1723 0.063 Uiso 1 1 calc R U . . .
N5 N 0.1554(4) -0.0800(4) 0.5621(4) 0.0309(13) Uani 1 1 d . . . . .
C5 C 0.2413(5) 0.2781(5) 0.0866(5) 0.0331(16) Uani 1 1 d . . . . .
C6 C 0.1659(5) 0.3332(5) 0.1108(5) 0.0353(16) Uani 1 1 d . . . . .
H6 H 0.1438 0.3009 0.1749 0.042 Uiso 1 1 calc R U . . .
N6 N 0.3335(4) -0.1024(4) 0.7373(4) 0.0388(14) Uani 1 1 d . . . . .
N7 N 0.2652(4) 0.1061(4) 0.6359(4) 0.0433(15) Uani 1 1 d . . . . .
C7 C 0.4059(5) 0.3480(6) -0.1187(6) 0.054(2) Uani 1 1 d . . . . .
H7A H 0.3589 0.3905 -0.1749 0.065 Uiso 1 1 calc R U . . .
H7B H 0.4505 0.3029 -0.1361 0.065 Uiso 1 1 calc R U . . .
C8 C 0.4611(6) 0.4162(7) -0.1008(8) 0.074(3) Uani 1 1 d . . . . .
H8A H 0.4947 0.4542 -0.1592 0.110 Uiso 1 1 calc R U . . .
H8B H 0.5071 0.3745 -0.0447 0.110 Uiso 1 1 calc R U . . .
H8C H 0.4167 0.4634 -0.0871 0.110 Uiso 1 1 calc R U . . .
N8 N 0.1229(4) 0.0189(4) 0.5104(4) 0.0356(13) Uani 1 1 d . . . . .
C9 C 0.2449(5) 0.1229(5) 0.2463(6) 0.052(2) Uani 1 1 d . . . . .
H9A H 0.2504 0.0511 0.2627 0.062 Uiso 1 1 calc R U . . .
H9B H 0.1771 0.1493 0.2472 0.062 Uiso 1 1 calc R U . . .
N9 N 0.1655(4) 0.5222(4) 0.5219(4) 0.0351(13) Uani 1 1 d . . . . .
C10 C 0.3016(7) 0.1295(6) 0.3221(6) 0.065(2) Uani 1 1 d . . . . .
H10A H 0.3690 0.1048 0.3204 0.098 Uiso 1 1 calc R U . . .
H10B H 0.2797 0.0879 0.3871 0.098 Uiso 1 1 calc R U . . .
H10C H 0.2931 0.2000 0.3084 0.098 Uiso 1 1 calc R U . . .
N10 N 0.3494(5) 0.6558(5) 0.3794(6) 0.063(2) Uani 1 1 d . . . . .
C11 C 0.1148(4) 0.5763(4) -0.1012(5) 0.0312(15) Uani 1 1 d . . . . .
H11A H 0.0474 0.5870 -0.0864 0.037 Uiso 1 1 calc R U . . .
H11B H 0.1167 0.5925 -0.1709 0.037 Uiso 1 1 calc R U . . .
N11 N 0.2754(5) 0.5886(5) 0.2594(5) 0.061(2) Uani 1 1 d . . . . .
C12 C 0.1683(5) 0.6454(5) -0.0838(5) 0.0304(15) Uani 1 1 d . . . . .
N12 N 0.1318(4) 0.4847(4) 0.4699(4) 0.0423(15) Uani 1 1 d . . . . .
C13 C 0.1262(4) 0.7557(4) -0.1321(5) 0.0304(15) Uani 1 1 d . . . . .
C14 C 0.0562(4) 0.7983(5) -0.2080(5) 0.0325(15) Uani 1 1 d . . . . .
H14 H 0.0331 0.7576 -0.2307 0.039 Uiso 1 1 calc R U . . .
C15 C 0.0203(5) 0.9016(5) -0.2507(5) 0.0405(17) Uani 1 1 d . . . . .
H15 H -0.0276 0.9316 -0.3026 0.049 Uiso 1 1 calc R U . . .
C16 C 0.0543(5) 0.9605(5) -0.2174(6) 0.0462(19) Uani 1 1 d . . . . .
H16 H 0.0300 1.0309 -0.2471 0.055 Uiso 1 1 calc R U . . .
C17 C 0.1228(5) 0.9182(5) -0.1420(6) 0.0420(18) Uani 1 1 d . . . . .
H17 H 0.1445 0.9592 -0.1188 0.050 Uiso 1 1 calc R U . . .
C18 C 0.1607(5) 0.8161(5) -0.0992(5) 0.0377(16) Uani 1 1 d . . . . .
H18 H 0.2095 0.7872 -0.0481 0.045 Uiso 1 1 calc R U . . .
C19 C 0.2259(4) -0.1209(5) 0.6331(5) 0.0304(15) Uani 1 1 d . . . . .
H19 H 0.2489 -0.1916 0.6635 0.036 Uiso 1 1 calc R U . . .
C20 C 0.2653(4) -0.0620(5) 0.6627(5) 0.0302(15) Uani 1 1 d . . . . .
C21 C 0.3866(5) -0.0334(6) 0.7475(6) 0.052(2) Uani 1 1 d . . . . .
H21A H 0.4383 -0.0192 0.7018 0.063 Uiso 1 1 calc R U . . .
H21B H 0.4159 -0.0662 0.8151 0.063 Uiso 1 1 calc R U . . .
C22 C 0.3241(6) 0.0642(6) 0.7266(6) 0.055(2) Uani 1 1 d . . . . .
H22A H 0.2827 0.0525 0.7816 0.066 Uiso 1 1 calc R U . . .
H22B H 0.3641 0.1134 0.7214 0.066 Uiso 1 1 calc R U . . .
C23 C 0.2311(5) 0.0437(5) 0.6102(5) 0.0329(15) Uani 1 1 d . . . . .
C24 C 0.1612(5) 0.0783(5) 0.5339(5) 0.0350(16) Uani 1 1 d . . . . .
H24 H 0.1399 0.1492 0.4967 0.042 Uiso 1 1 calc R U . . .
C25 C 0.3711(5) -0.2101(5) 0.7898(6) 0.052(2) Uani 1 1 d . . . . .
H25A H 0.3195 -0.2478 0.7941 0.062 Uiso 1 1 calc R U . . .
H25B H 0.3921 -0.2287 0.8574 0.062 Uiso 1 1 calc R U . . .
C26 C 0.4511(6) -0.2413(7) 0.7438(9) 0.081(3) Uani 1 1 d . . . . .
H26A H 0.4308 -0.2237 0.6770 0.121 Uiso 1 1 calc R U . . .
H26B H 0.4723 -0.3145 0.7821 0.121 Uiso 1 1 calc R U . . .
H26C H 0.5035 -0.2064 0.7417 0.121 Uiso 1 1 calc R U . . .
C27 C 0.2461(6) 0.2166(5) 0.5760(6) 0.051(2) Uani 1 1 d . . . . .
H27A H 0.2384 0.2478 0.6193 0.062 Uiso 1 1 calc R U . . .
H27B H 0.1861 0.2376 0.5354 0.062 Uiso 1 1 calc R U . . .
C28 C 0.3258(8) 0.2530(7) 0.5108(8) 0.097(4) Uani 1 1 d . . . . .
H28A H 0.3305 0.2259 0.4648 0.146 Uiso 1 1 calc R U . . .
H28B H 0.3856 0.2298 0.5509 0.146 Uiso 1 1 calc R U . . .
H28C H 0.3134 0.3270 0.4742 0.146 Uiso 1 1 calc R U . . .
C29 C 0.1171(5) -0.1404(5) 0.5275(5) 0.0363(16) Uani 1 1 d . . . . .
H29A H 0.0484 -0.1148 0.5095 0.044 Uiso 1 1 calc R U . . .
H29B H 0.1249 -0.2114 0.5805 0.044 Uiso 1 1 calc R U . . .
C30 C 0.1683(5) -0.1359(4) 0.4385(5) 0.0334(16) Uani 1 1 d . . . . .
C31 C 0.1262(5) -0.1732(5) 0.3791(5) 0.0332(16) Uani 1 1 d . . . . .
C32 C 0.0534(5) -0.2295(5) 0.4121(5) 0.0369(16) Uani 1 1 d . . . . .
H32 H 0.0300 -0.2470 0.4749 0.044 Uiso 1 1 calc R U . . .
C33 C 0.0153(5) -0.2600(5) 0.3506(6) 0.049(2) Uani 1 1 d . . . . .
H33 H -0.0335 -0.2997 0.3724 0.059 Uiso 1 1 calc R U . . .
C34 C 0.0481(6) -0.2328(6) 0.2586(6) 0.051(2) Uani 1 1 d . . . . .
H34 H 0.0206 -0.2527 0.2172 0.062 Uiso 1 1 calc R U . . .
C35 C 0.1200(5) -0.1774(5) 0.2266(6) 0.0455(19) Uani 1 1 d . . . . .
H35 H 0.1422 -0.1590 0.1632 0.055 Uiso 1 1 calc R U . . .
C36 C 0.1599(5) -0.1482(5) 0.2869(5) 0.0393(17) Uani 1 1 d . . . . .
H36 H 0.2106 -0.1110 0.2653 0.047 Uiso 1 1 calc R U . . .
C37 C 0.2369(5) 0.5753(5) 0.4960(5) 0.0390(17) Uani 1 1 d . . . . .
H37 H 0.2592 0.5966 0.5388 0.047 Uiso 1 1 calc R U . . .
C38 C 0.2782(5) 0.5996(5) 0.4087(5) 0.0424(18) Uani 1 1 d . . . . .
C39 C 0.3947(8) 0.6649(11) 0.2926(9) 0.112(5) Uani 1 1 d . . . . .
H39A H 0.4163 0.7311 0.2602 0.135 Uiso 1 1 calc R U . . .
H39B H 0.4523 0.6120 0.3137 0.135 Uiso 1 1 calc R U . . .
C40 C 0.3426(12) 0.6576(10) 0.2216(10) 0.124(5) Uani 1 1 d . . . . .
H40A H 0.3878 0.6360 0.1834 0.148 Uiso 1 1 calc R U . . .
H40B H 0.3075 0.7257 0.1758 0.148 Uiso 1 1 calc R U . . .
C41 C 0.2431(5) 0.5660(5) 0.3482(5) 0.0455(19) Uani 1 1 d . . . . .
C42 C 0.1713(5) 0.5057(5) 0.3856(5) 0.0452(19) Uani 1 1 d . . . . .
H42 H 0.1500 0.4784 0.3476 0.054 Uiso 1 1 calc R U . . .
C43 C 0.3882(7) 0.6885(7) 0.4420(8) 0.072(3) Uani 1 1 d . . . . .
H43A H 0.3358 0.7076 0.4759 0.087 Uiso 1 1 calc R U . . .
H43B H 0.4160 0.7496 0.4007 0.087 Uiso 1 1 calc R U . . .
C44 C 0.4628(8) 0.6104(11) 0.5174(11) 0.115(5) Uani 1 1 d . . . . .
H44A H 0.5172 0.5947 0.4846 0.172 Uiso 1 1 calc R U . . .
H44B H 0.4364 0.5489 0.5579 0.172 Uiso 1 1 calc R U . . .
H44C H 0.4835 0.6365 0.5590 0.172 Uiso 1 1 calc R U . . .
C45 C 0.2466(7) 0.5527(8) 0.1967(7) 0.079(3) Uani 1 1 d . . . . .
H45A H 0.2537 0.6027 0.1279 0.095 Uiso 1 1 calc R U . . .
H45B H 0.1785 0.5472 0.2042 0.095 Uiso 1 1 calc R U . . .
C46 C 0.3027(7) 0.4520(7) 0.2176(7) 0.074(3) Uani 1 1 d . . . . .
H46A H 0.2846 0.4347 0.1680 0.110 Uiso 1 1 calc R U . . .
H46B H 0.2894 0.4002 0.2826 0.110 Uiso 1 1 calc R U . . .
H46C H 0.3707 0.4552 0.2159 0.110 Uiso 1 1 calc R U . . .
C47 C 0.1243(5) 0.4930(5) 0.6165(5) 0.0377(16) Uani 1 1 d . . . . .
H47A H 0.0579 0.4837 0.6121 0.045 Uiso 1 1 calc R U . . .
H47B H 0.1235 0.5473 0.6343 0.045 Uiso 1 1 calc R U . . .
C48 C 0.1821(5) 0.3954(5) 0.6947(5) 0.0333(16) Uani 1 1 d . . . . .
C49 C 0.1409(5) 0.3420(5) 0.7911(5) 0.0309(15) Uani 1 1 d . . . . .
C50 C 0.0631(5) 0.3893(5) 0.8189(5) 0.0360(16) Uani 1 1 d . . . . .
H50 H 0.0361 0.4579 0.7765 0.043 Uiso 1 1 calc R U . . .
C51 C 0.0256(5) 0.3358(5) 0.9084(5) 0.0412(17) Uani 1 1 d . . . . .
H51 H -0.0263 0.3683 0.9280 0.049 Uiso 1 1 calc R U . . .
C52 C 0.0635(5) 0.2341(6) 0.9702(5) 0.0458(19) Uani 1 1 d . . . . .
H52 H 0.0368 0.1974 1.0310 0.055 Uiso 1 1 calc R U . . .
C53 C 0.1406(5) 0.1869(5) 0.9423(5) 0.0445(18) Uani 1 1 d . . . . .
H53 H 0.1663 0.1178 0.9842 0.053 Uiso 1 1 calc R U . . .
C54 C 0.1796(5) 0.2401(5) 0.8543(5) 0.0390(17) Uani 1 1 d . . . . .
H54 H 0.2330 0.2079 0.8362 0.047 Uiso 1 1 calc R U . . .

loop_
_atom_site_aniso_label
_atom_site_aniso_U_11
_atom_site_aniso_U_22
_atom_site_aniso_U_33
_atom_site_aniso_U_23
_atom_site_aniso_U_13
_atom_site_aniso_U_12
N1 0.027(3) 0.029(3) 0.028(3) -0.013(2) 0.004(2) -0.004(2)
Br1 0.0353(5) 0.0245(4) 0.0253(4) -0.0108(3) 0.0027(3) -0.0032(3)
Br4 0.056(5) 0.072(5) 0.051(5) -0.030(4) -0.025(4) -0.003(4)
O1 0.041(3) 0.034(3) 0.045(3) -0.016(2) -0.007(3) -0.001(2)
C1 0.022(3) 0.040(4) 0.035(4) -0.019(3) 0.007(3) -0.006(3)
Br2 0.0671(6) 0.0351(4) 0.0407(5) -0.0187(3) 0.0084(4) -0.0138(4)
O2 0.049(3) 0.039(3) 0.045(3) -0.020(2) 0.005(2) -0.018(2)
N2 0.036(3) 0.038(3) 0.042(4) -0.022(3) 0.002(3) 0.004(3)
C2 0.024(3) 0.029(3) 0.039(4) -0.019(3) 0.000(3) -0.001(3)
Br3 0.0673(6) 0.0836(7) 0.0716(7) -0.0409(6) -0.0100(5) -0.0123(5)
O3 0.046(3) 0.049(3) 0.046(3) -0.025(3) 0.010(3) -0.003(2)
N3 0.041(4) 0.027(3) 0.049(4) -0.010(3) 0.002(3) -0.002(3)
C3 0.039(5) 0.050(5) 0.066(6) -0.021(4) -0.004(4) 0.012(4)
N4 0.031(3) 0.039(3) 0.035(3) -0.018(3) 0.009(3) -0.007(3)
C4 0.054(5) 0.033(4) 0.058(5) -0.017(4) -0.010(4) 0.009(4)
N5 0.033(3) 0.030(3) 0.031(3) -0.014(3) -0.002(3) -0.007(2)
C5 0.030(4) 0.029(4) 0.040(4) -0.017(3) -0.001(3) -0.007(3)
C6 0.034(4) 0.032(4) 0.032(4) -0.008(3) 0.005(3) -0.009(3)
N6 0.034(3) 0.038(3) 0.040(3) -0.014(3) -0.008(3) -0.008(3)
N7 0.056(4) 0.033(3) 0.043(4) -0.018(3) -0.007(3) -0.008(3)
C7 0.044(5) 0.063(5) 0.052(5) -0.029(4) 0.018(4) 0.002(4)
C8 0.041(5) 0.075(6) 0.095(8) -0.033(6) 0.019(5) -0.013(5)
N8 0.036(3) 0.027(3) 0.038(3) -0.010(3) -0.001(3) -0.005(2)
C9 0.042(5) 0.031(4) 0.057(5) -0.002(4) 0.009(4) -0.009(3)
N9 0.047(4) 0.030(3) 0.032(3) -0.018(3) 0.007(3) -0.008(3)
C10 0.084(7) 0.060(5) 0.048(5) -0.020(4) 0.018(5) -0.027(5)
N10 0.063(5) 0.055(4) 0.076(5) -0.031(4) 0.037(4) -0.024(4)
C11 0.029(4) 0.031(3) 0.032(4) -0.016(3) 0.001(3) 0.001(3)
N11 0.076(5) 0.058(4) 0.033(4) -0.018(3) 0.010(4) 0.011(4)
C12 0.026(4) 0.041(4) 0.026(4) -0.017(3) 0.010(3) -0.005(3)
N12 0.051(4) 0.043(3) 0.037(4) -0.023(3) -0.001(3) -0.004(3)
C13 0.028(4) 0.026(3) 0.033(4) -0.012(3) 0.002(3) -0.002(3)
C14 0.029(4) 0.034(4) 0.033(4) -0.015(3) 0.004(3) -0.005(3)
C15 0.032(4) 0.037(4) 0.042(4) -0.011(3) 0.004(3) -0.002(3)
C16 0.041(4) 0.028(4) 0.059(5) -0.014(4) 0.008(4) -0.004(3)
C17 0.042(4) 0.038(4) 0.052(5) -0.027(4) 0.005(4) -0.007(3)
C18 0.035(4) 0.038(4) 0.040(4) -0.019(3) 0.002(3) -0.005(3)
C19 0.030(4) 0.029(3) 0.026(4) -0.010(3) 0.002(3) -0.003(3)
C20 0.029(4) 0.030(3) 0.029(4) -0.012(3) -0.001(3) -0.006(3)
C21 0.047(5) 0.050(5) 0.058(5) -0.024(4) -0.019(4) -0.007(4)
C22 0.068(6) 0.050(5) 0.052(5) -0.026(4) -0.018(4) -0.011(4)
C23 0.033(4) 0.031(3) 0.035(4) -0.016(3) 0.002(3) -0.006(3)
C24 0.037(4) 0.025(3) 0.038(4) -0.011(3) -0.002(3) -0.004(3)
C25 0.038(5) 0.038(4) 0.064(5) -0.013(4) -0.014(4) -0.001(3)
C26 0.038(5) 0.057(6) 0.145(10) -0.047(6) 0.008(6) -0.010(4)
C27 0.055(5) 0.036(4) 0.063(5) -0.025(4) -0.014(4) 0.000(4)
C28 0.096(8) 0.046(6) 0.101(9) 0.002(5) 0.017(7) -0.010(5)
C29 0.041(4) 0.031(4) 0.038(4) -0.015(3) 0.001(3) -0.015(3)
C30 0.042(4) 0.021(3) 0.031(4) -0.007(3) -0.005(3) -0.004(3)
C31 0.034(4) 0.028(3) 0.035(4) -0.013(3) -0.005(3) -0.003(3)
C32 0.043(4) 0.030(4) 0.040(4) -0.019(3) -0.001(3) -0.006(3)
C33 0.046(5) 0.041(4) 0.071(6) -0.034(4) -0.004(4) -0.010(4)
C34 0.057(5) 0.049(5) 0.058(6) -0.036(4) -0.012(4) 0.000(4)
C35 0.053(5) 0.044(4) 0.046(5) -0.029(4) 0.002(4) -0.001(4)
C36 0.040(4) 0.031(4) 0.046(5) -0.018(3) 0.004(4) -0.006(3)
C37 0.050(5) 0.030(4) 0.036(4) -0.016(3) 0.005(4) -0.004(3)
C38 0.051(5) 0.030(4) 0.040(4) -0.014(3) 0.009(4) -0.003(3)
C39 0.084(8) 0.152(12) 0.078(8) -0.035(8) 0.057(7) -0.035(8)
C40 0.190(15) 0.115(10) 0.077(9) -0.051(8) 0.089(10) -0.051(10)
C41 0.052(5) 0.041(4) 0.032(4) -0.013(3) 0.007(4) 0.007(4)
C42 0.056(5) 0.048(4) 0.033(4) -0.024(4) -0.006(4) 0.004(4)
C43 0.058(6) 0.060(6) 0.114(9) -0.051(6) 0.031(6) -0.022(5)
C44 0.079(8) 0.164(13) 0.165(13) -0.126(12) 0.038(9) -0.039(9)
C45 0.064(6) 0.122(9) 0.040(5) -0.039(6) 0.004(5) 0.013(6)
C46 0.082(7) 0.088(7) 0.074(7) -0.054(6) 0.010(6) -0.025(6)
C47 0.042(4) 0.037(4) 0.038(4) -0.023(3) 0.009(3) -0.006(3)
C48 0.038(4) 0.033(4) 0.036(4) -0.021(3) 0.004(3) -0.010(3)
C49 0.032(4) 0.037(4) 0.031(4) -0.022(3) 0.000(3) -0.005(3)
C50 0.039(4) 0.037(4) 0.036(4) -0.020(3) 0.002(3) -0.007(3)
C51 0.039(4) 0.050(4) 0.041(4) -0.026(4) 0.005(4) -0.009(3)
C52 0.045(5) 0.055(5) 0.034(4) -0.016(4) 0.002(4) -0.017(4)
C53 0.049(5) 0.038(4) 0.039(4) -0.013(4) -0.004(4) -0.007(4)
C54 0.040(4) 0.039(4) 0.040(4) -0.022(3) -0.001(3) -0.005(3)

loop_
_atom_type_symbol
_atom_type_description
_atom_type_scat_dispersion_real
_atom_type_scat_dispersion_imag
_atom_type_scat_source
C C 0.0033 0.0016 'International Tables Vol C Tables 4.2.6.8 and 6.1.1.4'
H H 0.0000 0.0000 'International Tables Vol C Tables 4.2.6.8 and 6.1.1.4'
N N 0.0061 0.0033 'International Tables Vol C Tables 4.2.6.8 and 6.1.1.4'
O O 0.0106 0.0060 'International Tables Vol C Tables 4.2.6.8 and 6.1.1.4'
Br Br -0.2901 2.4595 'International Tables Vol C Tables 4.2.6.8 and 6.1.1.4'

loop_
_geom_angle_atom_site_label_1
_geom_angle_atom_site_label_2
_geom_angle_atom_site_label_3
_geom_angle
N4 N1 C1 124.6(5)
N4 N1 C11 114.6(5)
C1 N1 C11 120.3(5)
N1 C1 C2 120.9(6)
N1 C1 H1 119.5
C2 C1 H1 119.5
C2 N2 C3 116.8(6)
C2 N2 C7 119.1(6)
C3 N2 C7 117.3(6)
N2 C2 C1 122.8(6)
N2 C2 C5 120.1(6)
C1 C2 C5 117.1(6)
C5 N3 C9 123.1(6)
C5 N3 C4 119.6(6)
C9 N3 C4 117.2(6)
N2 C3 C4 111.8(6)
N2 C3 H3A 109.3
C4 C3 H3A 109.3
N2 C3 H3B 109.3
C4 C3 H3B 109.3
H3A C3 H3B 107.9
C6 N4 N1 116.1(5)
N3 C4 C3 111.0(6)
N3 C4 H4A 109.4
C3 C4 H4A 109.4
N3 C4 H4B 109.4
C3 C4 H4B 109.4
H4A C4 H4B 108.0
N8 N5 C19 123.9(5)
N8 N5 C29 114.2(5)
C19 N5 C29 121.5(5)
N3 C5 C6 122.8(6)
N3 C5 C2 120.7(6)
C6 C5 C2 116.5(6)
N4 C6 C5 124.4(6)
N4 C6 H6 117.8
C5 C6 H6 117.8
C20 N6 C25 122.1(6)
C20 N6 C21 117.7(5)
C25 N6 C21 118.3(6)
C23 N7 C22 120.0(6)
C23 N7 C27 123.0(6)
C22 N7 C27 117.0(6)
N2 C7 C8 112.2(7)
N2 C7 H7A 109.2
C8 C7 H7A 109.2
N2 C7 H7B 109.2
C8 C7 H7B 109.2
H7A C7 H7B 107.9
C7 C8 H8A 109.5
C7 C8 H8B 109.5
H8A C8 H8B 109.5
C7 C8 H8C 109.5
H8A C8 H8C 109.5
H8B C8 H8C 109.5
C24 N8 N5 116.7(5)
N3 C9 C10 112.0(6)
N3 C9 H9A 109.2
C10 C9 H9A 109.2
N3 C9 H9B 109.2
C10 C9 H9B 109.2
H9A C9 H9B 107.9
N12 N9 C37 124.4(6)
N12 N9 C47 114.3(5)
C37 N9 C47 121.0(6)
C9 C10 H10A 109.5
C9 C10 H10B 109.5
H10A C10 H10B 109.5
C9 C10 H10C 109.5
H10A C10 H10C 109.5
H10B C10 H10C 109.5
C38 N10 C39 116.7(9)
C38 N10 C43 121.1(7)
C39 N10 C43 121.3(8)
N1 C11 C12 109.6(5)
N1 C11 H11A 109.7
C12 C11 H11A 109.7
N1 C11 H11B 109.7
C12 C11 H11B 109.7
H11A C11 H11B 108.2
C41 N11 C45 125.4(8)
C41 N11 C40 118.3(8)
C45 N11 C40 116.2(8)
O1 C12 C13 122.0(6)
O1 C12 C11 120.7(6)
C13 C12 C11 117.3(6)
C42 N12 N9 115.7(6)
C14 C13 C18 120.4(6)
C14 C13 C12 121.7(6)
C18 C13 C12 117.9(6)
C13 C14 C15 119.2(6)
C13 C14 H14 120.4
C15 C14 H14 120.4
C16 C15 C14 120.1(7)
C16 C15 H15 119.9
C14 C15 H15 119.9
C17 C16 C15 120.6(7)
C17 C16 H16 119.7
C15 C16 H16 119.7
C16 C17 C18 120.5(7)
C16 C17 H17 119.7
C18 C17 H17 119.7
C17 C18 C13 119.2(7)
C17 C18 H18 120.4
C13 C18 H18 120.4
N5 C19 C20 121.3(6)
N5 C19 H19 119.4
C20 C19 H19 119.4
N6 C20 C19 122.2(6)
N6 C20 C23 121.5(6)
C19 C20 C23 116.2(6)
N6 C21 C22 111.8(6)
N6 C21 H21A 109.3
C22 C21 H21A 109.3
N6 C21 H21B 109.3
C22 C21 H21B 109.3
H21A C21 H21B 107.9
N7 C22 C21 111.5(6)
N7 C22 H22A 109.3
C21 C22 H22A 109.3
N7 C22 H22B 109.3
C21 C22 H22B 109.3
H22A C22 H22B 108.0
N7 C23 C24 122.9(6)
N7 C23 C20 119.7(6)
C24 C23 C20 117.3(6)
N8 C24 C23 124.4(6)
N8 C24 H24 117.8
C23 C24 H24 117.8
N6 C25 C26 113.7(7)
N6 C25 H25A 108.8
C26 C25 H25A 108.8
N6 C25 H25B 108.8
C26 C25 H25B 108.8
H25A C25 H25B 107.7
C25 C26 H26A 109.5
C25 C26 H26B 109.5
H26A C26 H26B 109.5
C25 C26 H26C 109.5
H26A C26 H26C 109.5
H26B C26 H26C 109.5
N7 C27 C28 110.7(7)
N7 C27 H27A 109.5
C28 C27 H27A 109.5
N7 C27 H27B 109.5
C28 C27 H27B 109.5
H27A C27 H27B 108.1
C27 C28 H28A 109.5
C27 C28 H28B 109.5
H28A C28 H28B 109.5
C27 C28 H28C 109.5
H28A C28 H28C 109.5
H28B C28 H28C 109.5
N5 C29 C30 110.3(5)
N5 C29 H29A 109.6
C30 C29 H29A 109.6
N5 C29 H29B 109.6
C30 C29 H29B 109.6
H29A C29 H29B 108.1
O2 C30 C31 122.8(6)
O2 C30 C29 118.7(6)
C31 C30 C29 118.5(6)
C32 C31 C36 120.2(6)
C32 C31 C30 121.8(6)
C36 C31 C30 118.0(6)
C31 C32 C33 118.5(7)
C31 C32 H32 120.8
C33 C32 H32 120.8
C34 C33 C32 120.7(7)
C34 C33 H33 119.7
C32 C33 H33 119.7
C35 C34 C33 120.6(7)
C35 C34 H34 119.7
C33 C34 H34 119.7
C34 C35 C36 119.7(7)
C34 C35 H35 120.1
C36 C35 H35 120.1
C35 C36 C31 120.3(7)
C35 C36 H36 119.8
C31 C36 H36 119.8
N9 C37 C38 121.2(7)
N9 C37 H37 119.4
C38 C37 H37 119.4
N10 C38 C37 122.4(7)
N10 C38 C41 120.4(7)
C37 C38 C41 117.2(7)
C40 C39 N10 118.7(10)
C40 C39 H39A 107.6
N10 C39 H39A 107.6
C40 C39 H39B 107.6
N10 C39 H39B 107.6
H39A C39 H39B 107.1
C39 C40 N11 115.3(10)
C39 C40 H40A 108.4
N11 C40 H40A 108.4
C39 C40 H40B 108.4
N11 C40 H40B 108.4
H40A C40 H40B 107.5
N11 C41 C38 122.5(8)
N11 C41 C42 120.8(8)
C38 C41 C42 116.6(7)
N12 C42 C41 124.7(7)
N12 C42 H42 117.7
C41 C42 H42 117.7
N10 C43 C44 114.0(8)
N10 C43 H43A 108.7
C44 C43 H43A 108.7
N10 C43 H43B 108.7
C44 C43 H43B 108.7
H43A C43 H43B 107.6
C43 C44 H44A 109.5
C43 C44 H44B 109.5
H44A C44 H44B 109.5
C43 C44 H44C 109.5
H44A C44 H44C 109.5
H44B C44 H44C 109.5
N11 C45 C46 113.2(8)
N11 C45 H45A 108.9
C46 C45 H45A 108.9
N11 C45 H45B 108.9
C46 C45 H45B 108.9
H45A C45 H45B 107.7
C45 C46 H46A 109.5
C45 C46 H46B 109.5
H46A C46 H46B 109.5
C45 C46 H46C 109.5
H46A C46 H46C 109.5
H46B C46 H46C 109.5
N9 C47 C48 110.0(5)
N9 C47 H47A 109.7
C48 C47 H47A 109.7
N9 C47 H47B 109.7
C48 C47 H47B 109.7
H47A C47 H47B 108.2
O3 C48 C49 121.7(6)
O3 C48 C47 120.2(6)
C49 C48 C47 118.1(6)
C50 C49 C54 119.5(6)
C50 C49 C48 121.8(6)
C54 C49 C48 118.7(6)
C51 C50 C49 119.8(6)
C51 C50 H50 120.1
C49 C50 H50 120.1
C50 C51 C52 120.4(7)
C50 C51 H51 119.8
C52 C51 H51 119.8
C53 C52 C51 119.9(7)
C53 C52 H52 120.1
C51 C52 H52 120.1
C54 C53 C52 120.2(7)
C54 C53 H53 119.9
C52 C53 H53 119.9
C53 C54 C49 120.3(7)
C53 C54 H54 119.8
C49 C54 H54 119.8

loop_
_geom_bond_atom_site_label_1
_geom_bond_atom_site_label_2
_geom_bond_distance
N1 N4 1.332(7)
N1 C1 1.346(8)
N1 C11 1.462(8)
O1 C12 1.211(7)
C1 C2 1.368(9)
C1 H1 0.9500
O2 C30 1.227(8)
N2 C2 1.363(8)
N2 C3 1.457(9)
N2 C7 1.473(9)
C2 C5 1.425(9)
O3 C48 1.214(8)
N3 C5 1.348(8)
N3 C9 1.469(9)
N3 C4 1.469(9)
C3 C4 1.477(11)
C3 H3A 0.9900
C3 H3B 0.9900
N4 C6 1.329(8)
C4 H4A 0.9900
C4 H4B 0.9900
N5 N8 1.332(7)
N5 C19 1.346(8)
N5 C29 1.448(8)
C5 C6 1.413(9)
C6 H6 0.9500
N6 C20 1.361(8)
N6 C25 1.453(9)
N6 C21 1.465(9)
N7 C23 1.354(8)
N7 C22 1.458(9)
N7 C27 1.467(9)
C7 C8 1.531(12)
C7 H7A 0.9900
C7 H7B 0.9900
C8 H8A 0.9800
C8 H8B 0.9800
C8 H8C 0.9800
N8 C24 1.322(8)
C9 C10 1.498(11)
C9 H9A 0.9900
C9 H9B 0.9900
N9 N12 1.330(8)
N9 C37 1.343(8)
N9 C47 1.459(8)
C10 H10A 0.9800
C10 H10B 0.9800
C10 H10C 0.9800
N10 C38 1.366(9)
N10 C39 1.439(12)
N10 C43 1.447(12)
C11 C12 1.525(9)
C11 H11A 0.9900
C11 H11B 0.9900
N11 C41 1.344(9)
N11 C45 1.423(12)
N11 C40 1.446(14)
C12 C13 1.500(9)
N12 C42 1.328(9)
C13 C14 1.389(9)
C13 C18 1.403(9)
C14 C15 1.396(9)
C14 H14 0.9500
C15 C16 1.384(10)
C15 H15 0.9500
C16 C17 1.370(10)
C16 H16 0.9500
C17 C18 1.386(9)
C17 H17 0.9500
C18 H18 0.9500
C19 C20 1.383(9)
C19 H19 0.9500
C20 C23 1.420(9)
C21 C22 1.497(10)
C21 H21A 0.9900
C21 H21B 0.9900
C22 H22A 0.9900
C22 H22B 0.9900
C23 C24 1.405(9)
C24 H24 0.9500
C25 C26 1.467(12)
C25 H25A 0.9900
C25 H25B 0.9900
C26 H26A 0.9800
C26 H26B 0.9800
C26 H26C 0.9800
C27 C28 1.499(12)
C27 H27A 0.9900
C27 H27B 0.9900
C28 H28A 0.9800
C28 H28B 0.9800
C28 H28C 0.9800
C29 C30 1.529(10)
C29 H29A 0.9900
C29 H29B 0.9900
C30 C31 1.477(9)
C31 C32 1.390(9)
C31 C36 1.394(9)
C32 C33 1.401(10)
C32 H32 0.9500
C33 C34 1.379(11)
C33 H33 0.9500
C34 C35 1.370(11)
C34 H34 0.9500
C35 C36 1.384(10)
C35 H35 0.9500
C36 H36 0.9500
C37 C38 1.373(10)
C37 H37 0.9500
C38 C41 1.404(11)
C39 C40 1.406(17)
C39 H39A 0.9900
C39 H39B 0.9900
C40 H40A 0.9900
C40 H40B 0.9900
C41 C42 1.417(11)
C42 H42 0.9500
C43 C44 1.497(15)
C43 H43A 0.9900
C43 H43B 0.9900
C44 H44A 0.9800
C44 H44B 0.9800
C44 H44C 0.9800
C45 C46 1.500(13)
C45 H45A 0.9900
C45 H45B 0.9900
C46 H46A 0.9800
C46 H46B 0.9800
C46 H46C 0.9800
C47 C48 1.517(9)
C47 H47A 0.9900
C47 H47B 0.9900
C48 C49 1.485(9)
C49 C50 1.400(9)
C49 C54 1.407(9)
C50 C51 1.384(10)
C50 H50 0.9500
C51 C52 1.398(10)
C51 H51 0.9500
C52 C53 1.391(10)
C52 H52 0.9500
C53 C54 1.377(10)
C53 H53 0.9500
C54 H54 0.9500

loop_
_geom_torsion_atom_site_label_1
_geom_torsion_atom_site_label_2
_geom_torsion_atom_site_label_3
_geom_torsion_atom_site_label_4
_geom_torsion
N4 N1 C1 C2 5.3(9)
C11 N1 C1 C2 176.7(6)
C3 N2 C2 C1 163.1(7)
C7 N2 C2 C1 12.5(10)
C3 N2 C2 C5 -17.1(9)
C7 N2 C2 C5 -167.7(6)
N1 C1 C2 N2 179.5(6)
N1 C1 C2 C5 -0.3(9)
C2 N2 C3 C4 44.7(9)
C7 N2 C3 C4 -164.1(7)
C1 N1 N4 C6 -4.3(9)
C11 N1 N4 C6 -176.2(6)
C5 N3 C4 C3 31.7(9)
C9 N3 C4 C3 -149.0(7)
N2 C3 C4 N3 -50.5(9)
C9 N3 C5 C6 -3.0(10)
C4 N3 C5 C6 176.3(6)
C9 N3 C5 C2 176.4(6)
C4 N3 C5 C2 -4.3(9)
N2 C2 C5 N3 -4.1(9)
C1 C2 C5 N3 175.8(6)
N2 C2 C5 C6 175.4(6)
C1 C2 C5 C6 -4.8(9)
N1 N4 C6 C5 -1.5(9)
N3 C5 C6 N4 -174.6(6)
C2 C5 C6 N4 5.9(10)
C2 N2 C7 C8 70.9(8)
C3 N2 C7 C8 -79.5(8)
C19 N5 N8 C24 -2.3(9)
C29 N5 N8 C24 -174.8(6)
C5 N3 C9 C10 -90.5(8)
C4 N3 C9 C10 90.2(8)
N4 N1 C11 C12 88.7(6)
C1 N1 C11 C12 -83.6(7)
N1 C11 C12 O1 6.0(8)
N1 C11 C12 C13 -172.2(5)
C37 N9 N12 C42 -2.2(9)
C47 N9 N12 C42 -176.7(6)
O1 C12 C13 C14 166.1(6)
C11 C12 C13 C14 -15.8(9)
O1 C12 C13 C18 -13.0(9)
C11 C12 C13 C18 165.1(6)
C18 C13 C14 C15 -0.4(10)
C12 C13 C14 C15 -179.5(6)
C13 C14 C15 C16 0.0(10)
C14 C15 C16 C17 -0.6(11)
C15 C16 C17 C18 1.5(11)
C16 C17 C18 C13 -1.8(11)
C14 C13 C18 C17 1.3(10)
C12 C13 C18 C17 -179.6(6)
N8 N5 C19 C20 4.9(10)
C29 N5 C19 C20 176.9(6)
C25 N6 C20 C19 1.4(10)
C21 N6 C20 C19 165.5(7)
C25 N6 C20 C23 -178.2(7)
C21 N6 C20 C23 -14.0(10)
N5 C19 C20 N6 176.9(6)
N5 C19 C20 C23 -3.5(9)
C20 N6 C21 C22 38.9(10)
C25 N6 C21 C22 -156.4(7)
C23 N7 C22 C21 35.3(10)
C27 N7 C22 C21 -144.4(7)
N6 C21 C22 N7 -48.0(9)
C22 N7 C23 C24 168.5(7)
C27 N7 C23 C24 -11.7(11)
C22 N7 C23 C20 -10.4(10)
C27 N7 C23 C20 169.4(7)
N6 C20 C23 N7 -1.5(10)
C19 C20 C23 N7 178.9(6)
N6 C20 C23 C24 179.6(6)
C19 C20 C23 C24 0.0(9)
N5 N8 C24 C23 -1.5(10)
N7 C23 C24 N8 -176.3(7)
C20 C23 C24 N8 2.6(10)
C20 N6 C25 C26 87.1(9)
C21 N6 C25 C26 -76.9(9)
C23 N7 C27 C28 -95.5(9)
C22 N7 C27 C28 84.2(10)
N8 N5 C29 C30 79.5(7)
C19 N5 C29 C30 -93.2(7)
N5 C29 C30 O2 13.3(8)
N5 C29 C30 C31 -166.6(5)
O2 C30 C31 C32 167.2(6)
C29 C30 C31 C32 -12.9(9)
O2 C30 C31 C36 -14.3(9)
C29 C30 C31 C36 165.6(6)
C36 C31 C32 C33 -0.1(10)
C30 C31 C32 C33 178.4(6)
C31 C32 C33 C34 -1.3(10)
C32 C33 C34 C35 1.5(11)
C33 C34 C35 C36 -0.1(11)
C34 C35 C36 C31 -1.3(10)
C32 C31 C36 C35 1.4(10)
C30 C31 C36 C35 -177.1(6)
N12 N9 C37 C38 3.3(10)
C47 N9 C37 C38 177.5(6)
C39 N10 C38 C37 172.3(8)
C43 N10 C38 C37 3.1(12)
C39 N10 C38 C41 -9.0(12)
C43 N10 C38 C41 -178.1(7)
N9 C37 C38 N10 178.3(7)
N9 C37 C38 C41 -0.4(10)
C38 N10 C39 C40 27.5(16)
C43 N10 C39 C40 -163.4(12)
N10 C39 C40 N11 -34.2(19)
C41 N11 C40 C39 23.1(16)
C45 N11 C40 C39 -158.8(11)
C45 N11 C41 C38 176.5(8)
C40 N11 C41 C38 -5.6(12)
C45 N11 C41 C42 -3.3(12)
C40 N11 C41 C42 174.6(9)
N10 C38 C41 N11 -1.6(11)
C37 C38 C41 N11 177.2(6)
N10 C38 C41 C42 178.2(7)
C37 C38 C41 C42 -3.0(10)
N9 N12 C42 C41 -1.7(10)
N11 C41 C42 N12 -175.9(7)
C38 C41 C42 N12 4.3(11)
C38 N10 C43 C44 82.9(10)
C39 N10 C43 C44 -85.7(12)
C41 N11 C45 C46 -86.3(10)
C40 N11 C45 C46 95.7(11)
N12 N9 C47 C48 89.7(7)
C37 N9 C47 C48 -85.1(7)
N9 C47 C48 O3 11.2(9)
N9 C47 C48 C49 -167.5(5)
O3 C48 C49 C50 166.5(6)
C47 C48 C49 C50 -14.8(9)
O3 C48 C49 C54 -15.7(9)
C47 C48 C49 C54 163.0(6)
C54 C49 C50 C51 0.5(10)
C48 C49 C50 C51 178.4(6)
C49 C50 C51 C52 -1.5(10)
C50 C51 C52 C53 1.1(11)
C51 C52 C53 C54 0.2(11)
C52 C53 C54 C49 -1.2(10)
C50 C49 C54 C53 0.8(10)
C48 C49 C54 C53 -177.1(6)
